data_7031545
loop_
_publ_author_name
'Holzhacker, Christian'
'Calhorda, Maria Jos\'e'
'Gil, Adri\`a'
'Carvalho, Maria Deus'
'Ferreira, Liliana P.'
'St\"oger, Berthold'
'Mereiter, Kurt'
'Weil, Matthias'
'M\"uller, Danny'
'Weinberger, Peter'
'Pittenauer, Ernst'
'Allmaier, G\"unter'
'Kirchner, Karl'

_publ_section_title
;
 Six-coordinate high-spin iron(ii) complexes with bidentate PN ligands
 based on 2-aminopyridine - new Fe(ii) spin crossover systems.
;
_journal_issue 29
_journal_name_full 'Dalton transactions (Cambridge, England : 2003)'
_journal_page_first 11152
_journal_page_last 11164
_journal_paper_doi 10.1039/c4dt00186a
_journal_volume 43
_journal_year 2014
_chemical_formula_moiety 'C51 H45 Fe N6 P3, 2(Br)'
_chemical_formula_sum 'C51 H45 Br2 Fe N6 P3'
_chemical_formula_weight 1050.5
_chemical_name_systematic
; 
cis-P,N-[Fe(PN^H^-Ph)~3~]Br~2~ (5b)
;
_space_group_IT_number 43
_symmetry_cell_setting orthorhombic
_symmetry_Int_Tables_number 43
_symmetry_space_group_name_Hall 'F 2 -2d'
_symmetry_space_group_name_H-M 'F d d 2'
_cell_angle_alpha 90
_cell_angle_beta 90
_cell_angle_gamma 90
_cell_formula_units_Z 16
_cell_length_a 32.0762(14)
_cell_length_b 35.738(2)
_cell_length_c 19.252(2)
_cell_measurement_reflns_used 5222
_cell_measurement_temperature 100
_cell_measurement_theta_max 28.3
_cell_measurement_theta_min 2.3
_cell_volume 22069(3)
_computing_cell_refinement 'SAINT (Bruker, 2010)'
_computing_data_collection 'APEX2 (Bruker, 2010)'
_computing_data_reduction 'SAINT (Bruker, 2010)'
_computing_structure_refinement 'JANA2006 (Petricek, Dusek, Palatinus, 2006)'
_computing_structure_solution 'SUPERFLIP (Petricek, Dusek, Palatinus, 2006)'
_diffrn_ambient_temperature 100(2)
_diffrn_measured_fraction_theta_full 1
_diffrn_measured_fraction_theta_max 1
_diffrn_measurement_device_type 'Bruker Kappa APEX-II CCD'
_diffrn_measurement_method '\w- and \f-scans'
_diffrn_radiation_monochromator graphite
_diffrn_radiation_probe x-ray
_diffrn_radiation_source 'fine-focus sealed tube'
_diffrn_radiation_type MoK\a
_diffrn_radiation_wavelength 0.71073
_diffrn_reflns_av_R_equivalents 0.0418
_diffrn_reflns_av_sigmaI/netI 0.0711
_diffrn_reflns_limit_h_max 43
_diffrn_reflns_limit_h_min -45
_diffrn_reflns_limit_k_max 50
_diffrn_reflns_limit_k_min -42
_diffrn_reflns_limit_l_max 27
_diffrn_reflns_limit_l_min -25
_diffrn_reflns_number 43656
_diffrn_reflns_theta_full 30
_diffrn_reflns_theta_max 30
_diffrn_reflns_theta_min 2.11
_exptl_absorpt_coefficient_mu 1.845
_exptl_absorpt_correction_T_max 0.93
_exptl_absorpt_correction_T_min 0.39
_exptl_absorpt_correction_type multi-scan
_exptl_absorpt_process_details SADABS
_exptl_crystal_colour 'clear yellow'
_exptl_crystal_density_diffrn 1.2643
_exptl_crystal_description plate
_exptl_crystal_F_000 8544
_exptl_crystal_size_max 0.65
_exptl_crystal_size_mid 0.44
_exptl_crystal_size_min 0.04
_platon_squeeze_details
;
Due to disorder, the solvent molecules in 5b could not be 
resolved and the electron density in the solvent voids 
corresponding to approximately 2.5 MeOH molecules per 
asymmetric unit was removed with procedure SQUEEZE 
of program PLATON.
;
_refine_diff_density_max 0.81
_refine_diff_density_min -0.50
_refine_ls_abs_structure_details '  6918 of Friedel pairs used in the refinement'
_refine_ls_abs_structure_Flack -0.008(4)
_refine_ls_extinction_method none
_refine_ls_goodness_of_fit_gt 1.15
_refine_ls_goodness_of_fit_ref 1.06
_refine_ls_hydrogen_treatment mixed
_refine_ls_number_constraints 169
_refine_ls_number_parameters 581
_refine_ls_number_reflns 15186
_refine_ls_number_restraints 3
_refine_ls_R_factor_all 0.0512
_refine_ls_R_factor_gt 0.0373
_refine_ls_shift/su_max 0.0159
_refine_ls_shift/su_mean 0.0007
_refine_ls_structure_factor_coef Fsqd
_refine_ls_weighting_details w=1/(\s^2^(I)+0.0004I^2^)
_refine_ls_weighting_scheme sigma
_refine_ls_wR_factor_gt 0.0780
_refine_ls_wR_factor_ref 0.0819
_reflns_number_gt 11710
_reflns_number_total 15186
_reflns_threshold_expression I>3\s(I)
_cod_data_source_file c4dt00186a2.cif
_cod_data_source_block 5b
_cod_depositor_comments
;
The following automatic conversions were performed:

'_diffrn_radiation_probe' value 'X-ray' changed to 'x-ray' according
to
/usr/data/users/saulius/crontab/automatic-downloads/rss-feeds/RSC/lib/dictionaries/cif_core.dic
dictionary named 'cif_core.dic' version 2.4.2 from 2011-04-26.

Automatic conversion script
Id: cif_fix_values 2281 2013-09-26 08:29:07Z andrius 

The following automatic conversions were performed:

data name '_atom_site_site_symmetry_mutiplicity' was replaced with
'_atom_site_site_symmetry_multiplicity' as specified in the
replacement file 'data/replacement-values/replacement_tags.lst'.

Automatic conversion script
Id: cif_correct_tags 9268 2022-04-12 08:56:07Z antanas 
;
_cod_original_cell_volume 22070(3)
_cod_original_formula_sum 'C51 H45 Br2 Fe1 N6 P3'
_cod_database_code 7031545

loop_
_symmetry_equiv_pos_site_id
_symmetry_equiv_pos_as_xyz
1 x,y,z
2 -x,-y,z
3 x+1/4,-y+1/4,z+1/4
4 -x+1/4,y+1/4,z+1/4
5 x,y+1/2,z+1/2
6 -x,-y+1/2,z+1/2
7 x+1/4,-y+3/4,z+3/4
8 -x+1/4,y+3/4,z+3/4
9 x+1/2,y,z+1/2
10 -x+1/2,-y,z+1/2
11 x+3/4,-y+1/4,z+3/4
12 -x+3/4,y+1/4,z+3/4
13 x+1/2,y+1/2,z
14 -x+1/2,-y+1/2,z
15 x+3/4,-y+3/4,z+1/4
16 -x+3/4,y+3/4,z+1/4

loop_
_atom_site_label
_atom_site_type_symbol
_atom_site_fract_x
_atom_site_fract_y
_atom_site_fract_z
_atom_site_adp_type
_atom_site_U_iso_or_equiv
_atom_site_site_symmetry_multiplicity
_atom_site_occupancy
_atom_site_calc_flag
Br1 Br 0.565919(9) 0.074851(8) 0.109094(16) Uani 0.02750(9) 16 1 d
Br2 Br 0.103553(14) 0.144522(13) 0.06352(2) Uani 0.06447(15) 16 1 d
Fe1 Fe 0.536258(10) 0.247579(9) 0.188636(19) Uani 0.01217(9) 16 1 d
P1 P 0.579126(19) 0.204570(17) 0.14329(4) Uani 0.01357(17) 16 1 d
P2 P 0.500464(19) 0.267310(17) 0.09474(4) Uani 0.01441(18) 16 1 d
P3 P 0.582193(19) 0.294344(17) 0.20067(4) Uani 0.01373(17) 16 1 d
N1 N 0.49536(6) 0.20386(5) 0.19312(11) Uani 0.0150(6) 16 1 d
N2 N 0.54912(7) 0.16591(6) 0.15409(12) Uani 0.0176(6) 16 1 d
N3 N 0.49483(6) 0.28091(6) 0.24081(11) Uani 0.0140(6) 16 1 d
N4 N 0.46842(7) 0.29839(6) 0.13315(12) Uani 0.0201(7) 16 1 d
N5 N 0.56144(6) 0.23049(6) 0.28171(11) Uani 0.0146(6) 16 1 d
N6 N 0.60989(6) 0.27842(6) 0.26848(12) Uani 0.0155(6) 16 1 d
C1 C 0.50879(8) 0.16925(7) 0.17601(13) Uani 0.0157(7) 16 1 d
C2 C 0.48357(8) 0.13730(7) 0.18133(15) Uani 0.0203(8) 16 1 d
C3 C 0.44298(9) 0.14162(8) 0.20393(15) Uani 0.0233(8) 16 1 d
C4 C 0.42829(8) 0.17702(8) 0.21995(15) Uani 0.0212(8) 16 1 d
C5 C 0.45488(8) 0.20651(8) 0.21362(14) Uani 0.0184(8) 16 1 d
C6 C 0.62686(8) 0.19286(7) 0.19129(14) Uani 0.0174(7) 16 1 d
C7 C 0.62766(9) 0.16440(7) 0.24060(15) Uani 0.0200(8) 16 1 d
C8 C 0.66402(9) 0.15757(8) 0.27899(16) Uani 0.0265(9) 16 1 d
C9 C 0.69939(9) 0.17873(8) 0.26814(18) Uani 0.0301(9) 16 1 d
C10 C 0.69910(9) 0.20699(8) 0.21803(17) Uani 0.0270(9) 16 1 d
C11 C 0.66310(8) 0.21378(7) 0.18002(16) Uani 0.0216(8) 16 1 d
C12 C 0.59829(7) 0.20093(7) 0.05431(14) Uani 0.0151(7) 16 1 d
C13 C 0.59588(8) 0.16704(7) 0.01792(14) Uani 0.0167(7) 16 1 d
C14 C 0.61368(8) 0.16432(8) -0.04796(14) Uani 0.0194(7) 16 1 d
C15 C 0.63309(8) 0.19470(8) -0.07781(14) Uani 0.0236(8) 16 1 d
C16 C 0.63589(9) 0.22836(8) -0.04214(16) Uani 0.0255(9) 16 1 d
C17 C 0.61861(8) 0.23116(8) 0.02406(16) Uani 0.0236(8) 16 1 d
C18 C 0.46815(8) 0.30189(7) 0.20382(14) Uani 0.0176(7) 16 1 d
C19 C 0.44034(9) 0.32706(8) 0.23583(16) Uani 0.0265(9) 16 1 d
C20 C 0.44036(10) 0.33011(8) 0.30610(17) Uani 0.0314(10) 16 1 d
C21 C 0.46737(9) 0.30810(8) 0.34497(15) Uani 0.0246(8) 16 1 d
C22 C 0.49381(8) 0.28428(7) 0.31081(14) Uani 0.0185(8) 16 1 d
C23 C 0.46536(8) 0.23380(7) 0.05327(14) Uani 0.0172(7) 16 1 d
C24 C 0.42228(9) 0.24041(8) 0.05053(16) Uani 0.0239(8) 16 1 d
C25 C 0.39666(9) 0.21529(9) 0.01591(17) Uani 0.0310(10) 16 1 d
C26 C 0.41302(10) 0.18432(8) -0.01631(17) Uani 0.0298(9) 16 1 d
C27 C 0.45504(10) 0.17760(8) -0.01388(17) Uani 0.0291(9) 16 1 d
C28 C 0.48140(9) 0.20178(7) 0.02142(15) Uani 0.0212(8) 16 1 d
C29 C 0.51746(8) 0.29394(7) 0.01881(14) Uani 0.0170(7) 16 1 d
C30 C 0.51009(8) 0.33247(7) 0.01298(15) Uani 0.0209(8) 16 1 d
C31 C 0.52646(9) 0.35236(8) -0.04339(16) Uani 0.0261(9) 16 1 d
C32 C 0.54932(9) 0.33436(9) -0.09382(16) Uani 0.0295(9) 16 1 d
C33 C 0.55559(9) 0.29607(9) -0.08983(16) Uani 0.0271(9) 16 1 d
C34 C 0.53943(8) 0.27578(8) -0.03403(14) Uani 0.0209(8) 16 1 d
C35 C 0.59603(8) 0.24796(7) 0.30574(14) Uani 0.0153(7) 16 1 d
C36 C 0.61701(8) 0.23653(7) 0.36529(14) Uani 0.0182(7) 16 1 d
C37 C 0.60211(8) 0.20720(7) 0.40321(15) Uani 0.0213(8) 16 1 d
C38 C 0.56534(8) 0.18958(8) 0.38081(15) Uani 0.0209(8) 16 1 d
C39 C 0.54683(8) 0.20149(7) 0.32090(14) Uani 0.0176(7) 16 1 d
C40 C 0.56307(8) 0.34012(7) 0.22990(14) Uani 0.0168(7) 16 1 d
C41 C 0.56905(8) 0.35118(7) 0.29923(15) Uani 0.0192(8) 16 1 d
C42 C 0.55662(8) 0.38704(7) 0.32004(16) Uani 0.0242(8) 16 1 d
C43 C 0.53881(8) 0.41102(8) 0.27343(17) Uani 0.0251(9) 16 1 d
C44 C 0.53192(8) 0.40015(7) 0.20490(17) Uani 0.0245(9) 16 1 d
C45 C 0.54411(8) 0.36457(7) 0.18353(16) Uani 0.0203(8) 16 1 d
C46 C 0.62302(7) 0.30909(7) 0.13981(14) Uani 0.0154(7) 16 1 d
C47 C 0.66533(8) 0.30707(7) 0.15780(16) Uani 0.0223(8) 16 1 d
C48 C 0.69520(9) 0.31649(8) 0.10900(18) Uani 0.0299(9) 16 1 d
C49 C 0.68389(9) 0.32844(8) 0.04281(18) Uani 0.0297(9) 16 1 d
C50 C 0.64236(8) 0.33192(7) 0.02586(16) Uani 0.0225(8) 16 1 d
C51 C 0.61201(8) 0.32248(7) 0.07463(15) Uani 0.0183(7) 16 1 d
H1c2 H 0.494261 0.113022 0.169557 Uiso 0.0244 16 1 d
H1c3 H 0.425078 0.120234 0.208507 Uiso 0.028 16 1 d
H1c4 H 0.400075 0.180664 0.235132 Uiso 0.0254 16 1 d
H1c5 H 0.444295 0.230959 0.224394 Uiso 0.022 16 1 d
H1c7 H 0.603267 0.149405 0.248347 Uiso 0.024 16 1 d
H1c8 H 0.664303 0.13799 0.313121 Uiso 0.0319 16 1 d
H1c9 H 0.724092 0.174059 0.29492 Uiso 0.0361 16 1 d
H1c10 H 0.723696 0.221658 0.2099 Uiso 0.0324 16 1 d
H1c11 H 0.663074 0.233147 0.145459 Uiso 0.0259 16 1 d
H1c13 H 0.582085 0.145855 0.038196 Uiso 0.0201 16 1 d
H1c14 H 0.612383 0.141049 -0.072756 Uiso 0.0233 16 1 d
H1c15 H 0.644745 0.192576 -0.123565 Uiso 0.0284 16 1 d
H1c16 H 0.649589 0.249482 -0.062857 Uiso 0.0306 16 1 d
H1c17 H 0.620768 0.2543 0.04913 Uiso 0.0283 16 1 d
H1c19 H 0.421617 0.341854 0.208293 Uiso 0.0318 16 1 d
H1c20 H 0.421865 0.347344 0.32875 Uiso 0.0376 16 1 d
H1c21 H 0.467509 0.309554 0.394759 Uiso 0.0295 16 1 d
H1c22 H 0.512543 0.269227 0.337864 Uiso 0.0222 16 1 d
H1c24 H 0.410618 0.26215 0.072439 Uiso 0.0287 16 1 d
H1c25 H 0.36713 0.219609 0.014475 Uiso 0.0372 16 1 d
H1c26 H 0.394982 0.167348 -0.040605 Uiso 0.0357 16 1 d
H1c27 H 0.466317 0.155987 -0.036769 Uiso 0.0349 16 1 d
H1c28 H 0.510706 0.196505 0.023951 Uiso 0.0254 16 1 d
H1c30 H 0.493849 0.345187 0.047572 Uiso 0.0251 16 1 d
H1c31 H 0.521691 0.378807 -0.046914 Uiso 0.0314 16 1 d
H1c32 H 0.560916 0.348339 -0.13176 Uiso 0.0355 16 1 d
H1c33 H 0.571085 0.283464 -0.125507 Uiso 0.0325 16 1 d
H1c34 H 0.54344 0.249182 -0.031945 Uiso 0.0251 16 1 d
H1c36 H 0.641914 0.249251 0.37966 Uiso 0.0219 16 1 d
H1c37 H 0.61639 0.198818 0.444179 Uiso 0.0256 16 1 d
H1c38 H 0.553408 0.169468 0.407233 Uiso 0.0251 16 1 d
H1c39 H 0.522164 0.188753 0.305468 Uiso 0.0211 16 1 d
H1c41 H 0.581537 0.334326 0.332008 Uiso 0.0231 16 1 d
H1c42 H 0.560637 0.394805 0.367305 Uiso 0.029 16 1 d
H1c43 H 0.530927 0.435699 0.28811 Uiso 0.0302 16 1 d
H1c44 H 0.518903 0.417023 0.172723 Uiso 0.0294 16 1 d
H1c45 H 0.539383 0.356878 0.136406 Uiso 0.0244 16 1 d
H1c47 H 0.673479 0.29923 0.20352 Uiso 0.0268 16 1 d
H1c48 H 0.724186 0.314753 0.12098 Uiso 0.0359 16 1 d
H1c49 H 0.704973 0.334242 0.009089 Uiso 0.0356 16 1 d
H1c50 H 0.634355 0.340793 -0.01928 Uiso 0.027 16 1 d
H1c51 H 0.583076 0.325266 0.062981 Uiso 0.0219 16 1 d
H1n2 H 0.5572(9) 0.1436(4) 0.1423(18) Uiso 0.030(9) 16 1 d
H1n4 H 0.4517(7) 0.3118(6) 0.1079(12) Uiso 0.012(7) 16 1 d
H1n6 H 0.6299(6) 0.2899(7) 0.2902(15) Uiso 0.025(8) 16 1 d

loop_
_atom_site_aniso_label
_atom_site_aniso_type_symbol
_atom_site_aniso_U_11
_atom_site_aniso_U_22
_atom_site_aniso_U_33
_atom_site_aniso_U_12
_atom_site_aniso_U_13
_atom_site_aniso_U_23
Br1 Br 0.02658(14) 0.02430(14) 0.03163(17) 0.00861(11) 0.00425(12) -0.00322(12)
Br2 Br 0.0724(3) 0.0794(3) 0.0416(2) 0.0571(2) 0.0265(2) 0.0211(2)
Fe1 Fe 0.01146(15) 0.01257(16) 0.01248(17) -0.00038(12) 0.00151(13) -0.00146(14)
P1 P 0.0133(3) 0.0130(3) 0.0143(3) -0.0005(2) 0.0016(2) -0.0016(2)
P2 P 0.0142(3) 0.0155(3) 0.0136(3) 0.0007(2) -0.0004(2) -0.0020(2)
P3 P 0.0137(3) 0.0136(3) 0.0139(3) -0.0008(2) 0.0012(2) -0.0019(2)
N1 N 0.0157(10) 0.0167(10) 0.0125(11) -0.0012(8) -0.0012(8) 0.0003(9)
N2 N 0.0191(11) 0.0108(10) 0.0227(13) 0.0005(8) 0.0043(9) -0.0028(9)
N3 N 0.0134(10) 0.0134(10) 0.0153(11) -0.0019(8) 0.0026(8) -0.0022(8)
N4 N 0.0198(11) 0.0229(11) 0.0177(12) 0.0085(9) -0.0011(9) -0.0011(9)
N5 N 0.0157(10) 0.0156(10) 0.0124(11) 0.0002(8) 0.0012(8) -0.0032(8)
N6 N 0.0166(10) 0.0139(10) 0.0159(11) -0.0036(8) -0.0014(8) -0.0018(8)
C1 C 0.0168(12) 0.0180(12) 0.0123(13) -0.0033(9) 0.0009(9) -0.0021(9)
C2 C 0.0257(13) 0.0158(12) 0.0195(14) -0.0030(10) 0.0027(11) -0.0003(11)
C3 C 0.0253(14) 0.0271(14) 0.0176(15) -0.0118(11) 0.0043(11) -0.0023(11)
C4 C 0.0171(13) 0.0270(14) 0.0194(14) -0.0042(10) 0.0015(10) -0.0002(11)
C5 C 0.0196(13) 0.0199(13) 0.0156(14) -0.0019(10) -0.0006(10) 0.0016(10)
C6 C 0.0196(12) 0.0181(12) 0.0144(13) 0.0052(9) -0.0006(10) -0.0051(10)
C7 C 0.0245(14) 0.0161(12) 0.0195(14) 0.0039(10) 0.0005(11) -0.0036(10)
C8 C 0.0377(17) 0.0217(14) 0.0202(16) 0.0130(12) -0.0069(12) -0.0015(12)
C9 C 0.0266(15) 0.0278(15) 0.0359(19) 0.0108(12) -0.0133(13) -0.0143(13)
C10 C 0.0220(14) 0.0256(15) 0.0334(18) 0.0033(11) -0.0056(12) -0.0107(13)
C11 C 0.0224(13) 0.0176(13) 0.0247(16) 0.0010(10) 0.0010(11) -0.0063(11)
C12 C 0.0122(11) 0.0187(12) 0.0145(13) 0.0012(9) 0.0012(9) 0.0008(10)
C13 C 0.0167(12) 0.0198(12) 0.0136(13) 0.0034(10) -0.0043(10) 0.0004(10)
C14 C 0.0220(13) 0.0222(13) 0.0141(13) 0.0108(10) -0.0034(10) -0.0037(10)
C15 C 0.0222(14) 0.0360(16) 0.0127(14) 0.0098(12) 0.0027(10) -0.0006(11)
C16 C 0.0242(14) 0.0264(15) 0.0259(16) 0.0000(11) 0.0079(11) 0.0036(12)
C17 C 0.0264(14) 0.0225(14) 0.0218(15) -0.0005(11) 0.0014(11) -0.0006(12)
C18 C 0.0177(12) 0.0159(12) 0.0191(14) -0.0009(9) 0.0047(10) 0.0005(10)
C19 C 0.0288(15) 0.0261(15) 0.0247(16) 0.0130(12) 0.0078(12) 0.0061(12)
C20 C 0.0387(17) 0.0270(15) 0.0284(18) 0.0138(13) 0.0183(14) 0.0018(13)
C21 C 0.0323(15) 0.0232(14) 0.0182(15) 0.0044(11) 0.0075(12) -0.0007(11)
C22 C 0.0173(12) 0.0202(13) 0.0178(14) -0.0013(10) 0.0035(10) -0.0005(10)
C23 C 0.0189(12) 0.0184(12) 0.0143(13) -0.0043(10) -0.0043(10) 0.0022(10)
C24 C 0.0212(13) 0.0265(14) 0.0241(16) -0.0025(11) -0.0024(11) -0.0004(12)
C25 C 0.0236(15) 0.0373(17) 0.0321(18) -0.0087(12) -0.0080(13) 0.0176(14)
C26 C 0.0383(18) 0.0272(15) 0.0238(16) -0.0174(13) -0.0106(13) 0.0050(12)
C27 C 0.0405(18) 0.0227(15) 0.0240(16) -0.0097(13) -0.0017(13) -0.0057(12)
C28 C 0.0213(13) 0.0226(13) 0.0196(15) -0.0045(11) -0.0012(11) -0.0005(11)
C29 C 0.0151(12) 0.0181(12) 0.0177(14) -0.0031(9) -0.0059(10) 0.0034(10)
C30 C 0.0228(13) 0.0192(13) 0.0207(15) -0.0033(10) -0.0036(11) -0.0004(11)
C31 C 0.0299(15) 0.0189(13) 0.0296(17) -0.0047(11) -0.0111(12) 0.0069(12)
C32 C 0.0272(15) 0.0407(18) 0.0208(16) -0.0119(13) -0.0043(12) 0.0129(13)
C33 C 0.0224(14) 0.0371(17) 0.0218(16) -0.0054(12) 0.0018(11) 0.0013(13)
C34 C 0.0194(13) 0.0245(14) 0.0189(15) -0.0030(10) -0.0027(10) 0.0005(11)
C35 C 0.0156(12) 0.0153(12) 0.0150(13) -0.0004(9) 0.0040(9) -0.0035(10)
C36 C 0.0180(12) 0.0212(13) 0.0155(13) 0.0002(10) -0.0027(10) -0.0033(10)
C37 C 0.0233(14) 0.0238(14) 0.0168(15) 0.0025(11) -0.0027(11) -0.0015(11)
C38 C 0.0261(14) 0.0211(13) 0.0156(14) -0.0014(11) 0.0033(11) 0.0006(10)
C39 C 0.0179(12) 0.0175(12) 0.0173(14) -0.0006(9) 0.0012(10) -0.0006(10)
C40 C 0.0153(12) 0.0135(11) 0.0215(14) -0.0015(9) 0.0038(10) -0.0036(10)
C41 C 0.0184(13) 0.0201(13) 0.0191(14) -0.0017(10) 0.0028(10) -0.0050(11)
C42 C 0.0253(14) 0.0202(13) 0.0270(16) -0.0059(11) 0.0101(12) -0.0083(12)
C43 C 0.0189(13) 0.0174(13) 0.0392(18) -0.0009(10) 0.0135(12) -0.0073(12)
C44 C 0.0179(13) 0.0182(13) 0.0374(19) 0.0026(10) 0.0019(12) 0.0022(12)
C45 C 0.0168(12) 0.0213(13) 0.0228(15) -0.0011(10) 0.0033(11) -0.0026(11)
C46 C 0.0144(12) 0.0128(11) 0.0189(13) -0.0016(9) 0.0030(10) -0.0026(10)
C47 C 0.0213(14) 0.0227(14) 0.0231(15) -0.0002(11) -0.0011(11) 0.0025(11)
C48 C 0.0142(13) 0.0383(17) 0.0371(19) -0.0002(11) 0.0038(12) 0.0118(15)
C49 C 0.0212(14) 0.0307(16) 0.0372(19) 0.0001(12) 0.0098(12) 0.0090(13)
C50 C 0.0247(14) 0.0224(14) 0.0203(15) -0.0053(11) 0.0019(11) 0.0027(11)
C51 C 0.0169(12) 0.0160(12) 0.0220(15) -0.0033(10) 0.0023(10) -0.0017(10)

loop_
_atom_type_symbol
_atom_type_scat_dispersion_real
_atom_type_scat_dispersion_imag
_atom_type_scat_source
C 0.0033 0.0016 'International Tables Vol C tables 4.2.6.8 and 6.1.1.1'
H 0.0000 0.0000 'International Tables Vol C tables 4.2.6.8 and 6.1.1.1'
Br -0.2901 2.4595 'International Tables Vol C tables 4.2.6.8 and 6.1.1.1'
Fe 0.3463 0.8444 'International Tables Vol C tables 4.2.6.8 and 6.1.1.1'
N 0.0061 0.0033 'International Tables Vol C tables 4.2.6.8 and 6.1.1.1'
P 0.1023 0.0942 'International Tables Vol C tables 4.2.6.8 and 6.1.1.1'

loop_
_geom_angle_atom_site_label_1
_geom_angle_atom_site_label_2
_geom_angle_atom_site_label_3
_geom_angle_site_symmetry_1
_geom_angle_site_symmetry_3
_geom_angle
N2 Br1 N6 . 8_644 135.21(5)
P1 Fe1 P2 . . 102.40(3)
P1 Fe1 P3 . . 98.54(3)
P1 Fe1 N1 . . 83.44(6)
P1 Fe1 N3 . . 171.43(6)
P1 Fe1 N5 . . 83.96(6)
P2 Fe1 P3 . . 100.63(3)
P2 Fe1 N1 . . 86.91(6)
P2 Fe1 N3 . . 83.16(6)
P2 Fe1 N5 . . 172.18(6)
P3 Fe1 N1 . . 171.53(7)
P3 Fe1 N3 . . 86.68(6)
P3 Fe1 N5 . . 82.72(6)
N1 Fe1 N3 . . 90.43(8)
N1 Fe1 N5 . . 89.33(8)
N3 Fe1 N5 . . 90.01(8)
Fe1 P1 N2 . . 99.36(8)
Fe1 P1 C6 . . 118.17(9)
Fe1 P1 C12 . . 128.45(8)
N2 P1 C6 . . 103.05(11)
N2 P1 C12 . . 104.37(11)
C6 P1 C12 . . 100.09(12)
Fe1 P2 N4 . . 99.50(9)
Fe1 P2 C23 . . 117.33(9)
Fe1 P2 C29 . . 130.72(8)
N4 P2 C23 . . 104.36(11)
N4 P2 C29 . . 100.94(11)
C23 P2 C29 . . 100.11(12)
Fe1 P3 N6 . . 100.11(8)
Fe1 P3 C40 . . 118.48(8)
Fe1 P3 C46 . . 128.16(9)
N6 P3 C40 . . 103.92(11)
N6 P3 C46 . . 102.49(11)
C40 P3 C46 . . 100.27(11)
Fe1 N1 C1 . . 119.06(16)
Fe1 N1 C5 . . 124.90(17)
C1 N1 C5 . . 116.0(2)
Br1 N2 P1 . . 131.01(10)
Br1 N2 C1 . . 108.15(14)
P1 N2 C1 . . 120.27(17)
P1 N2 H1n2 . . 123.1(19)
C1 N2 H1n2 . . 116.3(19)
Fe1 N3 C18 . . 118.58(17)
Fe1 N3 C22 . . 123.77(16)
C18 N3 C22 . . 117.6(2)
Br2 N4 P2 14_555 . 130.13(11)
Br2 N4 C18 14_555 . 109.73(15)
P2 N4 C18 . . 120.08(18)
P2 N4 H1n4 . . 119.7(15)
C18 N4 H1n4 . . 120.2(15)
Fe1 N5 C35 . . 118.81(16)
Fe1 N5 C39 . . 124.87(17)
C35 N5 C39 . . 116.3(2)
Br1 N6 P3 4_655 . 127.34(10)
Br1 N6 C35 4_655 . 110.24(15)
P3 N6 C35 . . 120.15(17)
P3 N6 H1n6 . . 127.1(18)
C35 N6 H1n6 . . 111.3(18)
N1 C1 N2 . . 117.2(2)
N1 C1 C2 . . 122.9(2)
N2 C1 C2 . . 119.8(2)
C1 C2 C3 . . 118.4(2)
C1 C2 H1c2 . . 120.81
C3 C2 H1c2 . . 120.81
C2 C3 C4 . . 119.5(2)
C2 C3 H1c3 . . 120.23
C4 C3 H1c3 . . 120.23
C3 C4 C5 . . 118.3(2)
C3 C4 H1c4 . . 120.84
C5 C4 H1c4 . . 120.84
N1 C5 C4 . . 124.7(2)
N1 C5 H1c5 . . 117.62
C4 C5 H1c5 . . 117.63
P1 C6 C7 . . 121.68(19)
P1 C6 C11 . . 119.5(2)
C7 C6 C11 . . 118.8(2)
C6 C7 C8 . . 120.1(2)
C6 C7 H1c7 . . 119.93
C8 C7 H1c7 . . 119.93
C7 C8 C9 . . 120.6(3)
C7 C8 H1c8 . . 119.71
C9 C8 H1c8 . . 119.7
C8 C9 C10 . . 119.7(3)
C8 C9 H1c9 . . 120.14
C10 C9 H1c9 . . 120.15
C9 C10 C11 . . 119.7(3)
C9 C10 H1c10 . . 120.13
C11 C10 H1c10 . . 120.13
C6 C11 C10 . . 121.0(3)
C6 C11 H1c11 . . 119.47
C10 C11 H1c11 . . 119.48
P1 C12 C13 . . 120.83(19)
P1 C12 C17 . . 119.7(2)
C13 C12 C17 . . 119.2(2)
C12 C13 C14 . . 119.5(2)
C12 C13 H1c13 . . 120.25
C14 C13 H1c13 . . 120.25
C13 C14 C15 . . 120.7(2)
C13 C14 H1c14 . . 119.67
C15 C14 H1c14 . . 119.67
C14 C15 C16 . . 120.4(3)
C14 C15 H1c15 . . 119.8
C16 C15 H1c15 . . 119.8
C15 C16 C17 . . 119.3(3)
C15 C16 H1c16 . . 120.37
C17 C16 H1c16 . . 120.37
C12 C17 C16 . . 120.9(3)
C12 C17 H1c17 . . 119.53
C16 C17 H1c17 . . 119.53
N3 C18 N4 . . 118.2(2)
N3 C18 C19 . . 121.9(3)
N4 C18 C19 . . 119.9(2)
C18 C19 C20 . . 119.2(3)
C18 C19 H1c19 . . 120.42
C20 C19 H1c19 . . 120.42
C19 C20 C21 . . 119.5(3)
C19 C20 H1c20 . . 120.27
C21 C20 H1c20 . . 120.27
C20 C21 C22 . . 118.7(3)
C20 C21 H1c21 . . 120.68
C22 C21 H1c21 . . 120.67
N3 C22 C21 . . 123.3(2)
N3 C22 H1c22 . . 118.37
C21 C22 H1c22 . . 118.37
P2 C23 C24 . . 120.9(2)
P2 C23 C28 . . 120.12(19)
C24 C23 C28 . . 119.0(2)
C23 C24 C25 . . 119.5(3)
C23 C24 H1c24 . . 120.24
C25 C24 H1c24 . . 120.25
C24 C25 C26 . . 120.8(3)
C24 C25 H1c25 . . 119.6
C26 C25 H1c25 . . 119.6
C25 C26 C27 . . 120.1(3)
C25 C26 H1c26 . . 119.93
C27 C26 H1c26 . . 119.93
C26 C27 C28 . . 120.5(3)
C26 C27 H1c27 . . 119.76
C28 C27 H1c27 . . 119.76
C23 C28 C27 . . 120.1(3)
C23 C28 H1c28 . . 119.96
C27 C28 H1c28 . . 119.96
P2 C29 C30 . . 121.7(2)
P2 C29 C34 . . 119.40(19)
C30 C29 C34 . . 118.9(2)
C29 C30 C31 . . 119.9(3)
C29 C30 H1c30 . . 120.07
C31 C30 H1c30 . . 120.07
C30 C31 C32 . . 120.6(3)
C30 C31 H1c31 . . 119.68
C32 C31 H1c31 . . 119.68
C31 C32 C33 . . 120.0(3)
C31 C32 H1c32 . . 120
C33 C32 H1c32 . . 120
C32 C33 C34 . . 120.1(3)
C32 C33 H1c33 . . 119.94
C34 C33 H1c33 . . 119.94
C29 C34 C33 . . 120.4(3)
C29 C34 H1c34 . . 119.79
C33 C34 H1c34 . . 119.79
N5 C35 N6 . . 116.8(2)
N5 C35 C36 . . 122.8(2)
N6 C35 C36 . . 120.4(2)
C35 C36 C37 . . 119.8(2)
C35 C36 H1c36 . . 120.08
C37 C36 H1c36 . . 120.08
C36 C37 C38 . . 118.3(3)
C36 C37 H1c37 . . 120.84
C38 C37 H1c37 . . 120.84
C37 C38 C39 . . 119.0(2)
C37 C38 H1c38 . . 120.51
C39 C38 H1c38 . . 120.51
N5 C39 C38 . . 123.7(2)
N5 C39 H1c39 . . 118.16
C38 C39 H1c39 . . 118.16
P3 C40 C41 . . 119.77(19)
P3 C40 C45 . . 120.6(2)
C41 C40 C45 . . 119.5(2)
C40 C41 C42 . . 119.4(2)
C40 C41 H1c41 . . 120.32
C42 C41 H1c41 . . 120.32
C41 C42 C43 . . 120.3(3)
C41 C42 H1c42 . . 119.83
C43 C42 H1c42 . . 119.83
C42 C43 C44 . . 120.9(3)
C42 C43 H1c43 . . 119.55
C44 C43 H1c43 . . 119.55
C43 C44 C45 . . 119.3(3)
C43 C44 H1c44 . . 120.33
C45 C44 H1c44 . . 120.33
C40 C45 C44 . . 120.5(3)
C40 C45 H1c45 . . 119.76
C44 C45 H1c45 . . 119.76
P3 C46 C47 . . 121.2(2)
P3 C46 C51 . . 119.64(19)
C47 C46 C51 . . 119.1(2)
C46 C47 C48 . . 119.3(3)
C46 C47 H1c47 . . 120.33
C48 C47 H1c47 . . 120.33
C47 C48 C49 . . 121.1(3)
C47 C48 H1c48 . . 119.47
C49 C48 H1c48 . . 119.47
C48 C49 C50 . . 119.8(3)
C48 C49 H1c49 . . 120.11
C50 C49 H1c49 . . 120.11
C49 C50 C51 . . 119.6(3)
C49 C50 H1c50 . . 120.2
C51 C50 H1c50 . . 120.19
C46 C51 C50 . . 121.0(2)
C46 C51 H1c51 . . 119.52
C50 C51 H1c51 . . 119.52

loop_
_geom_bond_atom_site_label_1
_geom_bond_atom_site_label_2
_geom_bond_distance
Fe1 P1 2.2396(7)
Fe1 P2 2.2546(8)
Fe1 P3 2.2401(7)
Fe1 N1 2.042(2)
Fe1 N3 2.048(2)
Fe1 N5 2.058(2)
P1 N2 1.697(2)
P1 C6 1.837(3)
P1 C12 1.825(3)
P2 N4 1.684(2)
P2 C23 1.827(3)
P2 C29 1.828(3)
P3 N6 1.679(2)
P3 C40 1.836(3)
P3 C46 1.835(3)
N1 C1 1.350(3)
N1 C5 1.360(3)
N2 C1 1.366(3)
N2 H1n2 0.870(18)
N3 C18 1.342(3)
N3 C22 1.353(4)
N4 C18 1.366(4)
N4 H1n4 0.87(2)
N5 C35 1.354(3)
N5 C39 1.365(3)
N6 C35 1.377(3)
N6 H1n6 0.87(2)
C1 C2 1.403(4)
C2 C3 1.381(4)
C2 H1c2 0.96
C3 C4 1.385(4)
C3 H1c3 0.96
C4 C5 1.361(4)
C4 H1c4 0.96
C5 H1c5 0.96
C6 C7 1.392(4)
C6 C11 1.399(4)
C7 C8 1.402(4)
C7 H1c7 0.96
C8 C9 1.379(4)
C8 H1c8 0.96
C9 C10 1.397(4)
C9 H1c9 0.96
C10 C11 1.389(4)
C10 H1c10 0.96
C11 H1c11 0.96
C12 C13 1.401(4)
C12 C17 1.390(4)
C13 C14 1.394(4)
C13 H1c13 0.96
C14 C15 1.377(4)
C14 H1c14 0.96
C15 C16 1.388(4)
C15 H1c15 0.96
C16 C17 1.394(4)
C16 H1c16 0.96
C17 H1c17 0.96
C18 C19 1.409(4)
C19 C20 1.357(5)
C19 H1c19 0.96
C20 C21 1.389(4)
C20 H1c20 0.96
C21 C22 1.370(4)
C21 H1c21 0.96
C22 H1c22 0.96
C23 C24 1.403(4)
C23 C28 1.396(4)
C24 C25 1.388(4)
C24 H1c24 0.96
C25 C26 1.373(4)
C25 H1c25 0.96
C26 C27 1.370(5)
C26 H1c26 0.96
C27 C28 1.387(4)
C27 H1c27 0.96
C28 H1c28 0.96
C29 C30 1.402(4)
C29 C34 1.398(4)
C30 C31 1.399(4)
C30 H1c30 0.96
C31 C32 1.376(4)
C31 H1c31 0.96
C32 C33 1.385(4)
C32 H1c32 0.96
C33 C34 1.396(4)
C33 H1c33 0.96
C34 H1c34 0.96
C35 C36 1.391(4)
C36 C37 1.364(4)
C36 H1c36 0.96
C37 C38 1.405(4)
C37 H1c37 0.96
C38 C39 1.365(4)
C38 H1c38 0.96
C39 H1c39 0.96
C40 C41 1.405(4)
C40 C45 1.390(4)
C41 C42 1.401(4)
C41 H1c41 0.96
C42 C43 1.366(4)
C42 H1c42 0.96
C43 C44 1.393(5)
C43 H1c43 0.96
C44 C45 1.393(4)
C44 H1c44 0.96
C45 H1c45 0.96
C46 C47 1.402(4)
C46 C51 1.389(4)
C47 C48 1.383(4)
C47 H1c47 0.96
C48 C49 1.392(5)
C48 H1c48 0.96
C49 C50 1.377(4)
C49 H1c49 0.96
C50 C51 1.394(4)
C50 H1c50 0.96
C51 H1c51 0.96

loop_
_platon_squeeze_void_nr
_platon_squeeze_void_average_x
_platon_squeeze_void_average_y
_platon_squeeze_void_average_z
_platon_squeeze_void_volume
_platon_squeeze_void_count_electrons
_platon_squeeze_void_content
1 -0.000 -0.000 -0.072 684 88 ' '
2 -0.000 0.500 0.428 684 88 ' '
3 0.250 0.250 0.178 684 88 ' '
4 0.250 0.750 0.678 684 88 ' '
5 0.500 -0.000 0.428 684 88 ' '
6 0.500 0.500 -0.072 684 88 ' '
7 0.750 0.250 0.678 684 88 ' '
8 0.750 0.750 0.178 684 88 ' '

loop_
_jana_cell_twin_matrix_id
_jana_cell_twin_volume_fraction
_jana_cell_twin_matrix_1_1
_jana_cell_twin_matrix_1_2
_jana_cell_twin_matrix_1_3
_jana_cell_twin_matrix_2_1
_jana_cell_twin_matrix_2_2
_jana_cell_twin_matrix_2_3
_jana_cell_twin_matrix_3_1
_jana_cell_twin_matrix_3_2
_jana_cell_twin_matrix_3_3
1 1.008(4) 1 0 0 0 1 0 0 0 1
2 -0.008(4) -1 0 0 0 -1 0 0 0 -1
